data_3000399
loop_
_publ_author_name
'Wittk\"amper, Haiko'
'Hock, Rainer'
'Wei\&ser, Matthias'
'Dallmann, Johannes'
'Vogel, Carola'
'Raman, Narayanan'
'Taccardi, Nicola'
'Haumann, Marco'
'Wasserscheid, Peter'
'Hsieh, Tzung-En'
'Maisel, Sven'
'Moritz, Michael'
'Wichmann, Christoph'
'Frisch, Johannes'
'Gorgoi, Mihaela'
'Wilks, Regan G.'
'B\"ar, Marcus'
'Wu, Mingjian'
'Spiecker, Erdmann'
'G\"orling, Andreas'
'Unruh, Tobias'
'Steinr\"uck, Hans-Peter'
'Papp, Christian'

_publ_section_title
;
 Isolated Rh atoms in dehydrogenation catalysis
;
_journal_issue 1
_journal_name_full 'Scientific Reports'
_journal_page_first 4458
_journal_paper_doi 10.1038/s41598-023-31157-y
_journal_volume 13
_journal_year 2023
_chemical_formula_structural 'Rh Ga3'
_chemical_formula_sum 'Ga12 Rh4'
_chemical_name_common 'Rhodium gallide (1/3)'
_space_group_IT_number 36
_space_group_name_Hall 'C 2c -2'
_space_group_name_H-M_alt 'C m c 21'
_cell_angle_alpha 90.
_cell_angle_beta 90.
_cell_angle_gamma 90.
_cell_formula_units_Z 4
_cell_length_a 3.2116(1)
_cell_length_b 9.1666(1)
_cell_length_c 8.4581(1)
_cell_volume 249.002(9)
_exptl_crystal_density_diffrn 8.324
_cod_data_source_file Ga3RhWPFRefinement.cif
_cod_data_source_block /var/www/html/cod/tmp/uploads/1657092643.0706-E1E3FACF138848FF.cif
_cod_depositor_comments
;Full autthorlist was added.
 Common chemical name was added.
 Oxidation
 number was corrected to 0 (metallic).

 Journal_name_full was corrected

 Line 'journal_full_name' was corrected. To be submitted removed.

 Chemical formula sum corrected.

 Releasing structure 3000399 into public domain as published material.
;
_cod_original_cell_volume 249.00(3)
_cod_original_formula_sum 'Rh3 Ga12'
_cod_database_code 3000399

loop_
_space_group_symop_id
_space_group_symop_operation_xyz
1 'x, -y, z+1/2'
2 '-x, -y, z+1/2'
3 '-x, y, z'
4 'x, y, z'
5 'x+1/2, -y+1/2, z+1/2'
6 '-x+1/2, -y+1/2, z+1/2'
7 '-x+1/2, y+1/2, z'
8 'x+1/2, y+1/2, z'

loop_
_atom_site_label
_atom_site_type_symbol
_atom_site_symmetry_multiplicity
_atom_site_Wyckoff_symbol
_atom_site_fract_x
_atom_site_fract_y
_atom_site_fract_z
_atom_site_B_iso_or_equiv
_atom_site_occupancy
Rh Rh 4 a 0 0.2357(1) 0.364(9) 2.34 1.
Ga1 Ga 4 a 0 0.636(1) 0.581(8) 2.34 1.
Ga2 Ga 4 a 0 0.9507(2) 0.358(8) 2.34 1.
Ga3 Ga 4 a 0 0.6329(1) 0.159(9) 2.34 1.

loop_
_atom_type_symbol
_atom_type_oxidation_number
Ga 0
Rh 0
